data_2012625
loop_
_publ_author_name
'Thu\'ery, Pierre'
'Asfari, Zouhair'
'Nierlich, Martine'
'Vicens, Jacques'

_publ_section_title
;
 Two triethylammonium ion complexes of monoanionic calix[4]arene
;
_journal_issue 4
_journal_name_full 'Acta Crystallographica Section C'
_journal_page_first o223
_journal_page_last o225
_journal_paper_doi 10.1107/S0108270102003220
_journal_volume 58
_journal_year 2002
_chemical_formula_moiety '3C6 H16 N + , 3C28 H23 O4 - , C2 H3 N'
_chemical_formula_sum 'C104 H120 N4 O12'
_chemical_formula_weight 1618.04
_chemical_name_systematic
;tris(triethylammonium)
tris{26,27,28-trihydroxypentacyclo[19.3.1.1^3,7^.1^9,13^.1^15,19^]octacosa-
1(25),3,5,7(28),9,11,13(27),15,17,19(26),21,23-dodecaen-25-olate}
 acetonitrile
solvate
;
_space_group_IT_number 9
_symmetry_cell_setting monoclinic
_symmetry_space_group_name_Hall 'C -2yc'
_symmetry_space_group_name_H-M 'C 1 c 1'
_atom_sites_solution_hydrogens geom
_atom_sites_solution_primary direct
_atom_sites_solution_secondary difmap
_audit_creation_method SHELXL97
_cell_angle_alpha 90
_cell_angle_beta 118.587(3)
_cell_angle_gamma 90
_cell_formula_units_Z 4
_cell_length_a 20.1364(14)
_cell_length_b 30.9080(14)
_cell_length_c 16.0088(10)
_cell_measurement_reflns_used 15261
_cell_measurement_temperature 100(2)
_cell_measurement_theta_max 25.68
_cell_measurement_theta_min 2.64
_cell_volume 8748.9(9)
_computing_cell_refinement 'DENZO-SMN (Otwinowski & Minor, 1997)'
_computing_data_collection 'KappaCCD Server Software (Nonius, 1997)'
_computing_data_reduction DENZO-SMN
_computing_molecular_graphics 'SHELXTL (Bruker, 1999)'
_computing_publication_material 'SHELXTL and PARST97 (Nardelli, 1995)'
_computing_structure_refinement 'SHELXL97 (Sheldrick, 1997)'
_computing_structure_solution 'SHELXS97 (Sheldrick, 1997)'
_diffrn_ambient_temperature 100(2)
_diffrn_detector_area_resol_mean 18
_diffrn_measured_fraction_theta_full 0.966
_diffrn_measured_fraction_theta_max 0.966
_diffrn_measurement_device_type 'Nonius KappaCCD area-detector'
_diffrn_measurement_method '\f scans'
_diffrn_radiation_monochromator graphite
_diffrn_radiation_source 'fine-focus sealed tube'
_diffrn_radiation_type MoK\a
_diffrn_radiation_wavelength 0.71073
_diffrn_reflns_av_R_equivalents 0.066
_diffrn_reflns_av_sigmaI/netI 0.089
_diffrn_reflns_limit_h_max 24
_diffrn_reflns_limit_h_min -21
_diffrn_reflns_limit_k_max 37
_diffrn_reflns_limit_k_min -37
_diffrn_reflns_limit_l_max 0
_diffrn_reflns_limit_l_min -18
_diffrn_reflns_number 15261
_diffrn_reflns_theta_full 25.68
_diffrn_reflns_theta_max 25.68
_diffrn_reflns_theta_min 2.64
_diffrn_standards_decay_% none
_diffrn_standards_interval_time 0
_diffrn_standards_number 0
_exptl_absorpt_coefficient_mu 0.080
_exptl_absorpt_correction_type none
_exptl_crystal_colour colourless
_exptl_crystal_density_diffrn 1.228
_exptl_crystal_density_meas ?
_exptl_crystal_density_method 'not measured'
_exptl_crystal_description parallelepipedic
_exptl_crystal_F_000 3472
_exptl_crystal_size_max 0.6
_exptl_crystal_size_mid 0.3
_exptl_crystal_size_min 0.2
_refine_diff_density_max 0.52
_refine_diff_density_min -0.28
_refine_ls_extinction_method none
_refine_ls_goodness_of_fit_ref 1.027
_refine_ls_hydrogen_treatment constr
_refine_ls_matrix_type full
_refine_ls_number_parameters 1082
_refine_ls_number_reflns 8240
_refine_ls_number_restraints 32
_refine_ls_restrained_S_all 1.030
_refine_ls_R_factor_all 0.095
_refine_ls_R_factor_gt 0.056
_refine_ls_shift/su_max 0.001
_refine_ls_shift/su_mean 0.000
_refine_ls_structure_factor_coef Fsqd
_refine_ls_weighting_details 'calc w = 1/[\s^2^(Fo^2^)+(0.0624P)^2^+4.0660P] where P=(Fo^2^+2Fc^2^)/3'
_refine_ls_weighting_scheme calc
_refine_ls_wR_factor_gt 0.120
_refine_ls_wR_factor_ref 0.140
_reflns_number_gt 5760
_reflns_number_total 8240
_reflns_threshold_expression I>2\s(I)
_cod_data_source_file dn1006.cif
_cod_data_source_block II
_cod_depositor_comments
;
The following automatic conversions were performed:

'_exptl_crystal_density_meas' value 'not measured' was changed to '?'
- the value is perceived as not measured.

Automatic conversion script
Id: cif_fix_values 3008 2015-01-20 13:52:24Z robertas 
;
_cod_original_sg_symbol_H-M 'C c'
_cod_database_code 2012625
_cod_database_fobs_code 2012625

loop_
_symmetry_equiv_pos_as_xyz
'x, y, z'
'x, -y, z+1/2'
'x+1/2, y+1/2, z'
'x+1/2, -y+1/2, z+1/2'

loop_
_atom_site_label
_atom_site_fract_x
_atom_site_fract_y
_atom_site_fract_z
_atom_site_U_iso_or_equiv
_atom_site_adp_type
_atom_site_calc_flag
_atom_site_refinement_flags
_atom_site_occupancy
_atom_site_disorder_assembly
_atom_site_disorder_group
_atom_site_type_symbol
O1A 0.3258(2) -0.09436(13) 0.4135(2) 0.0375(10) Uani d . 1 . . O
H1A 0.3441 -0.0745 0.3974 0.045 Uiso d R 1 . . H
O2A 0.3594(2) -0.02650(12) 0.3510(2) 0.0290(8) Uani d . 1 . . O
O3A 0.2218(2) -0.00448(12) 0.2907(3) 0.0313(9) Uani d . 1 . . O
H3A 0.2739 -0.0042 0.3149 0.038 Uiso d R 1 . . H
O4A 0.1651(2) -0.08192(12) 0.3296(2) 0.0310(9) Uani d . 1 . . O
H4A 0.1912 -0.0654 0.3097 0.037 Uiso d R 1 . . H
C1A 0.3678(3) -0.09980(17) 0.5095(4) 0.0301(12) Uani d . 1 . . C
C2A 0.3324(3) -0.11892(17) 0.5573(4) 0.0316(13) Uani d . 1 . . C
C3A 0.3735(3) -0.1259(2) 0.6541(4) 0.0400(15) Uani d . 1 . . C
H3D 0.3501 -0.1387 0.6858 0.048 Uiso calc R 1 . . H
C4A 0.4488(3) -0.1141(2) 0.7048(4) 0.0470(17) Uani d . 1 . . C
H4D 0.4758 -0.1191 0.7700 0.056 Uiso calc R 1 . . H
C5A 0.4837(3) -0.0949(2) 0.6574(4) 0.0452(16) Uani d . 1 . . C
H5D 0.5342 -0.0866 0.6916 0.054 Uiso calc R 1 . . H
C6A 0.4439(3) -0.0878(2) 0.5586(4) 0.0356(14) Uani d . 1 . . C
C7A 0.4836(3) -0.06739(19) 0.5077(4) 0.0355(14) Uani d . 1 . . C
H7D 0.5370 -0.0743 0.5429 0.043 Uiso calc R 1 . . H
H7E 0.4638 -0.0804 0.4452 0.043 Uiso calc R 1 . . H
C8A 0.4749(3) -0.0188(2) 0.4965(4) 0.0346(14) Uani d . 1 . . C
C9A 0.4110(3) -0.00039(19) 0.4185(4) 0.0285(12) Uani d . 1 . . C
C10A 0.4022(3) 0.04474(19) 0.4118(4) 0.0298(12) Uani d . 1 . . C
C11A 0.4576(3) 0.0706(2) 0.4804(4) 0.0354(14) Uani d . 1 . . C
H11D 0.4518 0.1005 0.4760 0.042 Uiso calc R 1 . . H
C12A 0.5216(3) 0.0528(2) 0.5556(4) 0.0407(15) Uani d . 1 . . C
H12D 0.5586 0.0707 0.6006 0.049 Uiso calc R 1 . . H
C13A 0.5298(3) 0.0090(2) 0.5633(4) 0.0392(15) Uani d . 1 . . C
H13D 0.5728 -0.0028 0.6138 0.047 Uiso calc R 1 . . H
C14A 0.3324(3) 0.06474(19) 0.3295(3) 0.0294(12) Uani d . 1 . . C
H14D 0.3187 0.0475 0.2730 0.035 Uiso calc R 1 . . H
H14E 0.3455 0.0934 0.3175 0.035 Uiso calc R 1 . . H
C15A 0.2632(3) 0.06862(17) 0.3442(3) 0.0284(12) Uani d . 1 . . C
C16A 0.2120(3) 0.03482(17) 0.3242(3) 0.0264(11) Uani d . 1 . . C
C17A 0.1465(3) 0.03909(17) 0.3339(4) 0.0276(12) Uani d . 1 . . C
C18A 0.1353(3) 0.07844(17) 0.3669(4) 0.0309(12) Uani d . 1 . . C
H18D 0.0926 0.0820 0.3745 0.037 Uiso calc R 1 . . H
C19A 0.1855(3) 0.11266(18) 0.3890(4) 0.0338(13) Uani d . 1 . . C
H19D 0.1770 0.1386 0.4116 0.041 Uiso calc R 1 . . H
C20A 0.2482(3) 0.10739(17) 0.3769(4) 0.0299(12) Uani d . 1 . . C
H20D 0.2817 0.1304 0.3909 0.036 Uiso calc R 1 . . H
C21A 0.0948(3) 0.00096(18) 0.3175(4) 0.0318(12) Uani d . 1 . . C
H21D 0.0450 0.0112 0.3033 0.038 Uiso calc R 1 . . H
H21E 0.0899 -0.0156 0.2634 0.038 Uiso calc R 1 . . H
C22A 0.1260(3) -0.02765(17) 0.4044(4) 0.0266(12) Uani d . 1 . . C
C23A 0.1643(3) -0.06620(18) 0.4098(4) 0.0282(12) Uani d . 1 . . C
C24A 0.2001(3) -0.09031(17) 0.4944(4) 0.0284(12) Uani d . 1 . . C
C25A 0.1927(3) -0.07573(19) 0.5725(4) 0.0341(13) Uani d . 1 . . C
H25D 0.2162 -0.0910 0.6294 0.041 Uiso calc R 1 . . H
C26A 0.1517(3) -0.0397(2) 0.5669(4) 0.0373(14) Uani d . 1 . . C
H26D 0.1454 -0.0314 0.6185 0.045 Uiso calc R 1 . . H
C27A 0.1196(3) -0.01539(19) 0.4842(4) 0.0352(13) Uani d . 1 . . C
H27D 0.0932 0.0097 0.4818 0.042 Uiso calc R 1 . . H
C28A 0.2484(3) -0.12934(19) 0.5036(4) 0.0354(13) Uani d . 1 . . C
H28D 0.2357 -0.1399 0.4406 0.042 Uiso calc R 1 . . H
H28E 0.2374 -0.1522 0.5367 0.042 Uiso calc R 1 . . H
O1B 0.3893(2) 0.26491(12) 0.2371(2) 0.0314(9) Uani d . 1 . . O
H1B 0.3681 0.2875 0.2126 0.038 Uiso d R 1 . . H
O2B 0.3178(2) 0.33412(11) 0.1614(2) 0.0261(8) Uani d . 1 . . O
O3B 0.1983(2) 0.30118(12) 0.1573(3) 0.0337(9) Uani d . 1 . . O
H3B 0.2394 0.3127 0.1497 0.040 Uiso d R 1 . . H
O4B 0.2753(2) 0.21439(12) 0.2247(2) 0.0333(9) Uani d . 1 . . O
H4B 0.3110 0.2316 0.2209 0.040 Uiso d R 1 . . H
C1B 0.4569(3) 0.26997(17) 0.3171(3) 0.0256(11) Uani d . 1 . . C
C2B 0.4801(3) 0.23716(16) 0.3850(3) 0.0248(11) Uani d . 1 . . C
C3B 0.5490(3) 0.24122(18) 0.4677(4) 0.0291(12) Uani d . 1 . . C
H3F 0.5642 0.2196 0.5137 0.035 Uiso calc R 1 . . H
C4B 0.5959(3) 0.27708(18) 0.4831(4) 0.0307(13) Uani d . 1 . . C
H4F 0.6420 0.2795 0.5384 0.037 Uiso calc R 1 . . H
C5B 0.5715(3) 0.30907(18) 0.4131(4) 0.0288(12) Uani d . 1 . . C
H5F 0.6022 0.3330 0.4225 0.035 Uiso calc R 1 . . H
C6B 0.5026(3) 0.30636(16) 0.3296(3) 0.0236(11) Uani d . 1 . . C
C7B 0.4781(3) 0.34220(17) 0.2552(4) 0.0257(11) Uani d . 1 . . C
H7F 0.5229 0.3565 0.2608 0.031 Uiso calc R 1 . . H
H7G 0.4520 0.3292 0.1925 0.031 Uiso calc R 1 . . H
C8B 0.4273(3) 0.37566(17) 0.2634(3) 0.0272(12) Uani d . 1 . . C
C9B 0.3475(3) 0.36959(17) 0.2157(3) 0.0232(11) Uani d . 1 . . C
C10B 0.3010(3) 0.40104(17) 0.2263(4) 0.0282(12) Uani d . 1 . . C
C11B 0.3347(3) 0.43743(18) 0.2825(4) 0.0295(12) Uani d . 1 . . C
H11F 0.3042 0.4580 0.2897 0.035 Uiso calc R 1 . . H
C12B 0.4112(3) 0.44365(17) 0.3272(4) 0.0311(13) Uani d . 1 . . C
H12F 0.4320 0.4684 0.3633 0.037 Uiso calc R 1 . . H
C13B 0.4579(3) 0.41269(17) 0.3184(4) 0.0298(12) Uani d . 1 . . C
H13F 0.5100 0.4168 0.3495 0.036 Uiso calc R 1 . . H
C14B 0.2160(3) 0.39480(18) 0.1801(4) 0.0322(13) Uani d . 1 . . C
H14F 0.1987 0.3824 0.1174 0.039 Uiso calc R 1 . . H
H14G 0.1924 0.4230 0.1717 0.039 Uiso calc R 1 . . H
C15B 0.1887(3) 0.36599(19) 0.2350(4) 0.0338(13) Uani d . 1 . . C
C16B 0.1824(3) 0.32093(18) 0.2221(4) 0.0298(12) Uani d . 1 . . C
C17B 0.1588(3) 0.29461(19) 0.2748(4) 0.0334(13) Uani d . 1 . . C
C18B 0.1406(3) 0.3144(2) 0.3388(4) 0.0375(14) Uani d . 1 . . C
H18F 0.1245 0.2975 0.3736 0.045 Uiso calc R 1 . . H
C19B 0.1458(4) 0.3587(2) 0.3522(5) 0.0427(15) Uani d . 1 . . C
H19F 0.1324 0.3712 0.3948 0.051 Uiso calc R 1 . . H
C20B 0.1711(3) 0.3847(2) 0.3016(4) 0.0411(15) Uani d . 1 . . C
H20F 0.1762 0.4144 0.3122 0.049 Uiso calc R 1 . . H
C21B 0.1597(3) 0.24547(18) 0.2671(4) 0.0317(13) Uani d . 1 . . C
H21F 0.1194 0.2332 0.2766 0.038 Uiso calc R 1 . . H
H21G 0.1506 0.2375 0.2040 0.038 Uiso calc R 1 . . H
C22B 0.2352(3) 0.22722(17) 0.3409(4) 0.0295(12) Uani d . 1 . . C
C23B 0.2920(3) 0.21610(16) 0.3197(3) 0.0258(12) Uani d . 1 . . C
C24B 0.3651(3) 0.20592(17) 0.3911(4) 0.0278(12) Uani d . 1 . . C
C25B 0.3773(4) 0.20453(18) 0.4841(4) 0.0342(13) Uani d . 1 . . C
H25F 0.4256 0.1984 0.5330 0.041 Uiso calc R 1 . . H
C26B 0.3197(4) 0.21199(18) 0.5060(4) 0.0349(13) Uani d . 1 . . C
H26F 0.3280 0.2091 0.5681 0.042 Uiso calc R 1 . . H
C27B 0.2502(3) 0.22367(17) 0.4343(4) 0.0315(13) Uani d . 1 . . C
H27F 0.2116 0.2294 0.4490 0.038 Uiso calc R 1 . . H
C28B 0.4306(3) 0.19773(18) 0.3708(4) 0.0307(12) Uani d . 1 . . C
H28F 0.4618 0.1747 0.4121 0.037 Uiso calc R 1 . . H
H28G 0.4104 0.1878 0.3056 0.037 Uiso calc R 1 . . H
O1C 0.4981(2) 0.35958(12) -0.1380(2) 0.0294(8) Uani d . 1 . . O
H1C 0.4624 0.3606 -0.1917 0.035 Uiso d R 1 . . H
O2C 0.3867(2) 0.35283(12) -0.3027(2) 0.0276(8) Uani d . 1 . . O
O3C 0.4118(2) 0.26924(13) -0.2783(3) 0.0356(9) Uani d . 1 . . O
H3C 0.4106 0.2968 -0.2708 0.043 Uiso d R 1 . . H
O4C 0.5546(2) 0.27903(13) -0.1001(3) 0.0366(9) Uani d . 1 . . O
H4C 0.5441 0.3064 -0.1133 0.044 Uiso d R 1 . . H
C1C 0.5342(3) 0.37637(18) 0.0223(4) 0.0303(12) Uani d . 1 . . C
C2C 0.4902(3) 0.38592(18) -0.0741(4) 0.0277(12) Uani d . 1 . . C
C3C 0.4425(3) 0.42177(17) -0.1048(3) 0.0278(12) Uani d . 1 . . C
C4C 0.4362(4) 0.44719(19) -0.0376(4) 0.0371(14) Uani d . 1 . . C
H4H 0.4034 0.4707 -0.0573 0.045 Uiso calc R 1 . . H
C5C 0.4786(4) 0.43779(19) 0.0596(4) 0.0379(14) Uani d . 1 . . C
H5H 0.4736 0.4548 0.1042 0.045 Uiso calc R 1 . . H
C6C 0.5278(3) 0.40314(19) 0.0888(4) 0.0344(13) Uani d . 1 . . C
H6H 0.5571 0.3975 0.1534 0.041 Uiso calc R 1 . . H
C7C 0.3974(4) 0.43328(19) -0.2098(4) 0.0365(14) Uani d . 1 . . C
H7H 0.3861 0.4640 -0.2154 0.044 Uiso calc R 1 . . H
H7I 0.4286 0.4278 -0.2398 0.044 Uiso calc R 1 . . H
C8C 0.3244(3) 0.40857(19) -0.2627(3) 0.0321(13) Uani d . 1 . . C
C9C 0.3226(3) 0.36770(18) -0.3052(3) 0.0274(12) Uani d . 1 . . C
C10C 0.2562(3) 0.3434(2) -0.3472(4) 0.0327(13) Uani d . 1 . . C
C11C 0.1914(3) 0.3603(2) -0.3496(4) 0.0382(14) Uani d . 1 . . C
H11H 0.1466 0.3445 -0.3784 0.046 Uiso calc R 1 . . H
C12C 0.1921(4) 0.4006(2) -0.3095(4) 0.0451(17) Uani d . 1 . . C
H12H 0.1482 0.4116 -0.3121 0.054 Uiso calc R 1 . . H
C13C 0.2583(4) 0.4237(2) -0.2662(4) 0.0400(15) Uani d . 1 . . C
H13H 0.2588 0.4502 -0.2385 0.048 Uiso calc R 1 . . H
C14C 0.2555(3) 0.2987(2) -0.3865(4) 0.0367(14) Uani d . 1 . . C
H14H 0.2044 0.2924 -0.4357 0.044 Uiso calc R 1 . . H
H14I 0.2876 0.2991 -0.4162 0.044 Uiso calc R 1 . . H
C15C 0.2814(3) 0.26248(18) -0.3144(3) 0.0304(12) Uani d . 1 . . C
C16C 0.3578(3) 0.24982(18) -0.2636(4) 0.0309(13) Uani d . 1 . . C
C17C 0.3809(3) 0.21496(18) -0.1987(4) 0.0333(13) Uani d . 1 . . C
C18C 0.3238(4) 0.1929(2) -0.1880(4) 0.0439(16) Uani d . 1 . . C
H18H 0.3370 0.1689 -0.1480 0.053 Uiso calc R 1 . . H
C19C 0.2496(4) 0.2058(2) -0.2351(4) 0.0426(16) Uani d . 1 . . C
H19H 0.2136 0.1912 -0.2249 0.051 Uiso calc R 1 . . H
C20C 0.2282(3) 0.2402(2) -0.2975(4) 0.0405(15) Uani d . 1 . . C
H20H 0.1778 0.2488 -0.3288 0.049 Uiso calc R 1 . . H
C21C 0.4631(4) 0.2036(2) -0.1385(4) 0.0408(15) Uani d . 1 . . C
H21H 0.4907 0.2109 -0.1722 0.049 Uiso calc R 1 . . H
H21I 0.4682 0.1727 -0.1261 0.049 Uiso calc R 1 . . H
C22C 0.4963(3) 0.22823(18) -0.0444(4) 0.0333(13) Uani d . 1 . . C
C23C 0.5335(3) 0.26771(19) -0.0333(4) 0.0326(13) Uani d . 1 . . C
C24C 0.5518(3) 0.29450(19) 0.0455(4) 0.0309(13) Uani d . 1 . . C
C25C 0.5361(3) 0.2796(2) 0.1167(4) 0.0335(13) Uani d . 1 . . C
H25H 0.5479 0.2968 0.1696 0.040 Uiso calc R 1 . . H
C26C 0.5029(3) 0.23912(19) 0.1091(4) 0.0368(14) Uani d . 1 . . C
H26H 0.4943 0.2291 0.1579 0.044 Uiso calc R 1 . . H
C27C 0.4827(3) 0.21383(19) 0.0289(4) 0.0357(13) Uani d . 1 . . C
H27H 0.4600 0.1871 0.0238 0.043 Uiso calc R 1 . . H
C28C 0.5890(3) 0.33834(19) 0.0563(4) 0.0332(13) Uani d . 1 . . C
H28H 0.6169 0.3381 0.0208 0.040 Uiso calc R 1 . . H
H28I 0.6252 0.3427 0.1228 0.040 Uiso calc R 1 . . H
N1 0.3684(3) -0.05258(15) 0.1980(3) 0.0330(11) Uani d . 1 . . N
H1 0.3675 -0.0374 0.2472 0.040 Uiso d R 1 . . H
N2 0.2777(2) 0.32100(14) -0.0234(3) 0.0268(10) Uani d . 1 . . N
H2 0.3032 0.3260 0.0460 0.032 Uiso d R 1 . . H
N3 0.4512(3) 0.36830(17) -0.4158(3) 0.0375(12) Uani d . 1 . . N
H3 0.4174 0.3593 -0.3929 0.045 Uiso d R 1 . . H
C1 0.2899(3) -0.0530(2) 0.1170(4) 0.0390(14) Uani d . 1 . . C
H1J 0.2912 -0.0629 0.0603 0.047 Uiso calc R 1 . . H
H1K 0.2704 -0.0237 0.1053 0.047 Uiso calc R 1 . . H
C2 0.2360(4) -0.0819(2) 0.1344(5) 0.0529(18) Uani d . 1 . . C
H2J 0.1865 -0.0807 0.0802 0.079 Uiso calc R 1 . . H
H2K 0.2338 -0.0720 0.1898 0.079 Uiso calc R 1 . . H
H2L 0.2541 -0.1112 0.1440 0.079 Uiso calc R 1 . . H
C3 0.4173(4) -0.0214(2) 0.1774(4) 0.0385(14) Uani d . 1 . . C
H3J 0.3928 0.0066 0.1608 0.046 Uiso calc R 1 . . H
H3K 0.4216 -0.0319 0.1230 0.046 Uiso calc R 1 . . H
C4 0.4967(4) -0.0162(2) 0.2620(5) 0.0524(18) Uani d . 1 . . C
H4J 0.5251 0.0038 0.2455 0.079 Uiso calc R 1 . . H
H4K 0.5218 -0.0437 0.2777 0.079 Uiso calc R 1 . . H
H4L 0.4929 -0.0053 0.3157 0.079 Uiso calc R 1 . . H
C5 0.4036(4) -0.0962(2) 0.2299(4) 0.0397(14) Uani d . 1 . . C
H5J 0.3718 -0.1132 0.2476 0.048 Uiso calc R 1 . . H
H5K 0.4522 -0.0927 0.2863 0.048 Uiso calc R 1 . . H
C6 0.4151(4) -0.1211(2) 0.1562(5) 0.0505(17) Uani d . 1 . . C
H6J 0.4385 -0.1484 0.1823 0.076 Uiso calc R 1 . . H
H6K 0.4471 -0.1047 0.1388 0.076 Uiso calc R 1 . . H
H6L 0.3671 -0.1259 0.1009 0.076 Uiso calc R 1 . . H
C7 0.1947(3) 0.3165(2) -0.0593(4) 0.0345(13) Uani d . 1 . . C
H7J 0.1763 0.3429 -0.0446 0.041 Uiso calc R 1 . . H
H7K 0.1863 0.2931 -0.0252 0.041 Uiso calc R 1 . . H
C8 0.1483(3) 0.3079(3) -0.1652(4) 0.0506(18) Uani d . 1 . . C
H8J 0.0958 0.3057 -0.1820 0.076 Uiso calc R 1 . . H
H8K 0.1646 0.2812 -0.1804 0.076 Uiso calc R 1 . . H
H8L 0.1552 0.3311 -0.2000 0.076 Uiso calc R 1 . . H
C9 0.2995(4) 0.35976(18) -0.0612(4) 0.0358(13) Uani d . 1 . . C
H9J 0.2789 0.3567 -0.1294 0.043 Uiso calc R 1 . . H
H9K 0.3542 0.3608 -0.0330 0.043 Uiso calc R 1 . . H
C10 0.2715(4) 0.4020(2) -0.0405(5) 0.0451(15) Uani d . 1 . . C
H10J 0.2863 0.4257 -0.0668 0.068 Uiso calc R 1 . . H
H10K 0.2932 0.4058 0.0271 0.068 Uiso calc R 1 . . H
H10L 0.2174 0.4013 -0.0686 0.068 Uiso calc R 1 . . H
C11 0.3143(3) 0.28116(17) -0.0380(4) 0.0306(12) Uani d . 1 . . C
H11J 0.3688 0.2849 -0.0050 0.037 Uiso calc R 1 . . H
H11K 0.2983 0.2780 -0.1053 0.037 Uiso calc R 1 . . H
C12 0.2943(4) 0.23983(19) -0.0022(4) 0.0409(15) Uani d . 1 . . C
H12J 0.3181 0.2155 -0.0142 0.061 Uiso calc R 1 . . H
H12K 0.2404 0.2359 -0.0348 0.061 Uiso calc R 1 . . H
H12L 0.3118 0.2422 0.0649 0.061 Uiso calc R 1 . . H
C13 0.4616(4) 0.4208(3) -0.4099(5) 0.0565(19) Uani d . 1 . . C
H13J 0.4941 0.4295 -0.3445 0.068 Uiso calc R 1 . . H
H13K 0.4852 0.4299 -0.4475 0.068 Uiso calc R 1 . . H
C14 0.3852(5) 0.4419(3) -0.4471(6) 0.068(2) Uani d . 1 . . C
H14J 0.3911 0.4728 -0.4435 0.103 Uiso calc R 1 . . H
H14K 0.3623 0.4330 -0.4093 0.103 Uiso calc R 1 . . H
H14L 0.3535 0.4335 -0.5120 0.103 Uiso calc R 1 . . H
C15 0.4171(5) 0.3543(3) -0.5184(5) 0.065(2) Uani d . 1 . . C
H15J 0.3933 0.3791 -0.5588 0.078 Uiso calc R 1 . . H
H15K 0.4574 0.3446 -0.5308 0.078 Uiso calc R 1 . . H
C16 0.3620(4) 0.3201(2) -0.5440(5) 0.0553(19) Uani d . 1 . . C
H16J 0.3432 0.3127 -0.6098 0.083 Uiso calc R 1 . . H
H16K 0.3209 0.3298 -0.5343 0.083 Uiso calc R 1 . . H
H16L 0.3853 0.2952 -0.5051 0.083 Uiso calc R 1 . . H
C17 0.5239(3) 0.3474(2) -0.3454(5) 0.0413(15) Uani d . 1 . . C
H17J 0.5336 0.3551 -0.2818 0.050 Uiso calc R 1 . . H
H17K 0.5177 0.3163 -0.3517 0.050 Uiso calc R 1 . . H
C18 0.5916(4) 0.3596(2) -0.3556(5) 0.0464(16) Uani d . 1 . . C
H18J 0.6350 0.3440 -0.3097 0.070 Uiso calc R 1 . . H
H18K 0.6006 0.3902 -0.3451 0.070 Uiso calc R 1 . . H
H18L 0.5827 0.3525 -0.4185 0.070 Uiso calc R 1 . . H
N4 0.2019(4) 0.4979(2) 0.3624(5) 0.0724(18) Uani d U 1 . . N
C19 0.1996(5) 0.4935(3) 0.4311(6) 0.0685(19) Uani d U 1 . . C
C20 0.1965(6) 0.4890(3) 0.5193(6) 0.092(3) Uani d U 1 . . C
H20J 0.1484 0.4992 0.5103 0.138 Uiso calc R 1 . . H
H20K 0.2362 0.5058 0.5681 0.138 Uiso calc R 1 . . H
H20L 0.2027 0.4592 0.5379 0.138 Uiso calc R 1 . . H

loop_
_atom_site_aniso_label
_atom_site_aniso_U_11
_atom_site_aniso_U_22
_atom_site_aniso_U_33
_atom_site_aniso_U_12
_atom_site_aniso_U_13
_atom_site_aniso_U_23
O1A 0.047(3) 0.031(2) 0.029(2) -0.0115(19) 0.014(2) 0.0006(17)
O2A 0.028(2) 0.033(2) 0.0252(18) -0.0023(17) 0.0124(17) -0.0014(16)
O3A 0.029(2) 0.026(2) 0.038(2) 0.0003(17) 0.0156(18) -0.0052(16)
O4A 0.037(2) 0.031(2) 0.0271(19) -0.0061(17) 0.0164(18) -0.0053(16)
C1A 0.031(3) 0.024(3) 0.031(3) 0.007(2) 0.012(3) 0.002(2)
C2A 0.030(3) 0.026(3) 0.033(3) 0.005(2) 0.010(3) 0.007(2)
C3A 0.033(4) 0.053(4) 0.035(3) 0.011(3) 0.017(3) 0.017(3)
C4A 0.033(4) 0.069(5) 0.034(3) 0.010(3) 0.011(3) 0.024(3)
C5A 0.026(3) 0.067(5) 0.040(3) 0.010(3) 0.014(3) 0.021(3)
C6A 0.029(3) 0.047(4) 0.035(3) 0.012(3) 0.019(3) 0.014(3)
C7A 0.026(3) 0.046(4) 0.037(3) 0.010(3) 0.017(3) 0.014(3)
C8A 0.028(3) 0.055(4) 0.029(3) 0.004(3) 0.020(3) 0.008(3)
C9A 0.026(3) 0.041(3) 0.024(3) -0.002(3) 0.015(2) 0.001(2)
C10A 0.021(3) 0.044(4) 0.028(3) -0.001(3) 0.015(2) 0.001(2)
C11A 0.028(3) 0.044(4) 0.037(3) -0.007(3) 0.018(3) 0.000(3)
C12A 0.029(3) 0.059(5) 0.038(3) -0.012(3) 0.019(3) -0.004(3)
C13A 0.023(3) 0.069(5) 0.028(3) 0.001(3) 0.014(3) 0.005(3)
C14A 0.028(3) 0.033(3) 0.027(3) -0.005(2) 0.013(3) 0.002(2)
C15A 0.035(3) 0.025(3) 0.026(3) 0.001(3) 0.015(3) 0.003(2)
C16A 0.026(3) 0.024(3) 0.024(3) -0.001(2) 0.008(2) -0.001(2)
C17A 0.025(3) 0.026(3) 0.027(3) 0.003(2) 0.008(2) 0.004(2)
C18A 0.027(3) 0.028(3) 0.037(3) 0.002(2) 0.015(3) 0.006(2)
C19A 0.036(3) 0.028(3) 0.036(3) 0.007(3) 0.015(3) 0.005(2)
C20A 0.037(3) 0.020(3) 0.030(3) -0.006(2) 0.014(3) 0.005(2)
C21A 0.024(3) 0.025(3) 0.040(3) -0.005(2) 0.010(3) 0.003(2)
C22A 0.019(3) 0.032(3) 0.031(3) -0.005(2) 0.013(2) -0.003(2)
C23A 0.026(3) 0.031(3) 0.024(3) -0.009(2) 0.009(2) -0.002(2)
C24A 0.022(3) 0.027(3) 0.031(3) -0.007(2) 0.008(2) 0.000(2)
C25A 0.026(3) 0.041(4) 0.030(3) -0.010(3) 0.010(3) 0.002(3)
C26A 0.037(3) 0.049(4) 0.033(3) -0.011(3) 0.022(3) -0.010(3)
C27A 0.027(3) 0.033(3) 0.047(3) -0.002(3) 0.019(3) -0.004(3)
C28A 0.032(3) 0.028(3) 0.039(3) -0.004(3) 0.011(3) 0.006(3)
O1B 0.029(2) 0.032(2) 0.0276(19) -0.0010(17) 0.0089(18) 0.0013(16)
O2B 0.029(2) 0.024(2) 0.0260(18) -0.0044(16) 0.0136(17) -0.0035(15)
O3B 0.036(2) 0.039(2) 0.0308(19) -0.0080(19) 0.0197(19) -0.0060(17)
O4B 0.035(2) 0.038(2) 0.0289(19) -0.0090(19) 0.0173(18) -0.0028(17)
C1B 0.021(3) 0.031(3) 0.025(3) -0.002(2) 0.012(2) -0.004(2)
C2B 0.029(3) 0.021(3) 0.029(3) 0.004(2) 0.018(3) 0.004(2)
C3B 0.025(3) 0.032(3) 0.028(3) 0.008(3) 0.012(3) 0.007(2)
C4B 0.022(3) 0.039(4) 0.029(3) 0.003(2) 0.010(2) -0.003(2)
C5B 0.026(3) 0.031(3) 0.032(3) 0.002(2) 0.015(3) -0.001(2)
C6B 0.022(3) 0.026(3) 0.029(3) -0.002(2) 0.016(2) -0.004(2)
C7B 0.023(3) 0.028(3) 0.029(3) -0.006(2) 0.014(2) -0.003(2)
C8B 0.030(3) 0.030(3) 0.024(3) -0.002(2) 0.015(2) 0.005(2)
C9B 0.021(3) 0.025(3) 0.022(2) 0.000(2) 0.010(2) 0.004(2)
C10B 0.030(3) 0.027(3) 0.031(3) -0.004(2) 0.018(3) 0.000(2)
C11B 0.032(3) 0.030(3) 0.029(3) 0.009(3) 0.017(3) 0.007(2)
C12B 0.046(4) 0.020(3) 0.028(3) -0.005(3) 0.019(3) -0.003(2)
C13B 0.028(3) 0.028(3) 0.032(3) -0.006(2) 0.014(3) 0.000(2)
C14B 0.030(3) 0.030(3) 0.038(3) 0.007(3) 0.017(3) 0.007(2)
C15B 0.030(3) 0.037(3) 0.038(3) 0.002(3) 0.019(3) 0.005(3)
C16B 0.020(3) 0.038(3) 0.032(3) -0.001(2) 0.014(2) -0.001(2)
C17B 0.029(3) 0.035(3) 0.036(3) -0.005(3) 0.015(3) 0.001(3)
C18B 0.035(3) 0.043(4) 0.043(3) 0.004(3) 0.026(3) 0.005(3)
C19B 0.046(4) 0.039(4) 0.055(4) 0.003(3) 0.034(3) -0.001(3)
C20B 0.037(4) 0.039(4) 0.053(4) 0.003(3) 0.027(3) 0.001(3)
C21B 0.035(3) 0.030(3) 0.033(3) -0.004(3) 0.018(3) -0.001(2)
C22B 0.039(3) 0.020(3) 0.031(3) -0.007(2) 0.018(3) -0.005(2)
C23B 0.035(3) 0.021(3) 0.022(2) -0.011(2) 0.014(2) 0.000(2)
C24B 0.031(3) 0.022(3) 0.030(3) 0.000(2) 0.014(3) 0.003(2)
C25B 0.041(4) 0.030(3) 0.028(3) -0.004(3) 0.014(3) -0.002(2)
C26B 0.049(4) 0.029(3) 0.033(3) -0.009(3) 0.025(3) -0.006(2)
C27B 0.036(3) 0.027(3) 0.036(3) -0.005(3) 0.020(3) -0.004(2)
C28B 0.035(3) 0.029(3) 0.032(3) 0.000(3) 0.019(3) 0.004(2)
O1C 0.026(2) 0.037(2) 0.0227(17) -0.0046(17) 0.0099(16) -0.0037(16)
O2C 0.024(2) 0.037(2) 0.0214(17) -0.0022(17) 0.0098(16) -0.0006(15)
O3C 0.036(2) 0.034(2) 0.040(2) -0.0032(18) 0.021(2) -0.0038(18)
O4C 0.035(2) 0.048(3) 0.033(2) 0.006(2) 0.0212(19) 0.0048(18)
C1C 0.031(3) 0.035(3) 0.026(3) -0.003(3) 0.016(3) -0.002(2)
C2C 0.023(3) 0.033(3) 0.026(3) -0.003(2) 0.011(2) -0.004(2)
C3C 0.037(3) 0.027(3) 0.023(2) -0.006(2) 0.017(3) 0.000(2)
C4C 0.052(4) 0.026(3) 0.034(3) -0.003(3) 0.022(3) -0.003(2)
C5C 0.053(4) 0.033(3) 0.030(3) -0.008(3) 0.022(3) -0.005(3)
C6C 0.039(4) 0.040(4) 0.025(3) -0.010(3) 0.016(3) -0.005(3)
C7C 0.053(4) 0.030(3) 0.031(3) -0.003(3) 0.024(3) 0.004(2)
C8C 0.036(3) 0.039(4) 0.019(2) 0.000(3) 0.011(3) 0.000(2)
C9C 0.026(3) 0.036(3) 0.022(2) 0.005(2) 0.013(2) 0.004(2)
C10C 0.024(3) 0.053(4) 0.018(2) 0.004(3) 0.008(2) 0.003(2)
C11C 0.026(3) 0.061(4) 0.026(3) -0.002(3) 0.012(3) 0.003(3)
C12C 0.032(4) 0.077(5) 0.028(3) 0.017(3) 0.016(3) 0.012(3)
C13C 0.046(4) 0.048(4) 0.027(3) 0.017(3) 0.019(3) 0.007(3)
C14C 0.028(3) 0.051(4) 0.031(3) -0.016(3) 0.014(3) -0.013(3)
C15C 0.033(3) 0.037(3) 0.020(2) -0.012(3) 0.011(2) -0.010(2)
C16C 0.042(4) 0.027(3) 0.031(3) -0.014(3) 0.023(3) -0.010(2)
C17C 0.040(4) 0.025(3) 0.040(3) -0.008(3) 0.023(3) -0.012(3)
C18C 0.065(5) 0.036(4) 0.039(3) -0.015(3) 0.032(4) -0.008(3)
C19C 0.050(4) 0.048(4) 0.031(3) -0.029(3) 0.021(3) -0.014(3)
C20C 0.029(3) 0.058(4) 0.035(3) -0.014(3) 0.015(3) -0.007(3)
C21C 0.054(4) 0.029(3) 0.043(3) 0.011(3) 0.026(3) 0.006(3)
C22C 0.035(3) 0.030(3) 0.036(3) 0.011(3) 0.017(3) 0.006(3)
C23C 0.026(3) 0.043(4) 0.030(3) 0.013(3) 0.014(3) 0.007(3)
C24C 0.018(3) 0.042(4) 0.028(3) 0.007(2) 0.007(2) 0.002(2)
C25C 0.020(3) 0.048(4) 0.031(3) 0.009(3) 0.011(2) 0.006(3)
C26C 0.030(3) 0.042(4) 0.040(3) 0.006(3) 0.018(3) 0.009(3)
C27C 0.041(4) 0.035(3) 0.034(3) 0.005(3) 0.020(3) 0.006(3)
C28C 0.025(3) 0.045(4) 0.024(3) -0.001(3) 0.008(2) -0.001(2)
N1 0.037(3) 0.036(3) 0.030(2) 0.002(2) 0.020(2) 0.001(2)
N2 0.021(2) 0.033(3) 0.023(2) -0.002(2) 0.008(2) 0.0009(19)
N3 0.034(3) 0.054(3) 0.028(2) -0.011(2) 0.018(2) -0.010(2)
C1 0.031(3) 0.048(4) 0.034(3) -0.006(3) 0.013(3) -0.010(3)
C2 0.048(4) 0.061(5) 0.050(4) -0.012(4) 0.025(4) -0.011(3)
C3 0.042(4) 0.041(4) 0.039(3) -0.002(3) 0.025(3) 0.002(3)
C4 0.045(4) 0.067(5) 0.054(4) -0.010(4) 0.031(4) -0.009(4)
C5 0.042(4) 0.039(4) 0.036(3) 0.005(3) 0.017(3) -0.001(3)
C6 0.069(5) 0.046(4) 0.044(4) 0.007(4) 0.033(4) 0.001(3)
C7 0.024(3) 0.053(4) 0.027(3) -0.006(3) 0.013(2) 0.001(3)
C8 0.027(3) 0.091(6) 0.030(3) -0.007(3) 0.011(3) -0.008(3)
C9 0.042(4) 0.033(3) 0.040(3) -0.002(3) 0.025(3) 0.006(3)
C10 0.051(4) 0.038(4) 0.047(4) 0.006(3) 0.024(3) 0.004(3)
C11 0.032(3) 0.033(3) 0.030(3) 0.000(3) 0.018(3) -0.002(2)
C12 0.048(4) 0.037(4) 0.035(3) -0.012(3) 0.018(3) -0.001(3)
C13 0.037(4) 0.081(6) 0.052(4) 0.016(4) 0.022(3) 0.024(4)
C14 0.081(6) 0.067(5) 0.068(5) 0.007(5) 0.044(5) 0.006(4)
C15 0.069(5) 0.076(6) 0.047(4) -0.018(4) 0.026(4) -0.013(4)
C16 0.075(5) 0.042(4) 0.063(4) -0.023(4) 0.045(4) -0.022(3)
C17 0.037(4) 0.032(3) 0.057(4) 0.001(3) 0.024(3) 0.007(3)
C18 0.045(4) 0.049(4) 0.054(4) -0.007(3) 0.031(3) -0.020(3)
N4 0.097(5) 0.060(4) 0.078(4) -0.019(3) 0.057(4) -0.016(3)
C19 0.082(4) 0.073(4) 0.070(4) -0.012(4) 0.053(4) 0.000(3)
C20 0.095(5) 0.117(6) 0.080(5) 0.004(5) 0.056(4) 0.012(4)

loop_
_atom_type_symbol
_atom_type_description
_atom_type_scat_dispersion_real
_atom_type_scat_dispersion_imag
_atom_type_scat_source
C C 0.0033 0.0016 'International Tables Vol C Tables 4.2.6.8 and 6.1.1.4'
H H 0.0000 0.0000 'International Tables Vol C Tables 4.2.6.8 and 6.1.1.4'
N N 0.0061 0.0033 'International Tables Vol C Tables 4.2.6.8 and 6.1.1.4'
O O 0.0106 0.0060 'International Tables Vol C Tables 4.2.6.8 and 6.1.1.4'

loop_
_geom_angle_atom_site_label_1
_geom_angle_atom_site_label_2
_geom_angle_atom_site_label_3
_geom_angle
C1A O1A H1A 108.5
C16A O3A H3A 100.0
C23A O4A H4A 113.6
O1A C1A C6A 121.5(5)
O1A C1A C2A 117.6(5)
C6A C1A C2A 120.8(5)
C3A C2A C1A 119.3(5)
C3A C2A C28A 120.7(5)
C1A C2A C28A 119.9(5)
C2A C3A C4A 121.3(5)
C2A C3A H3D 119.4
C4A C3A H3D 119.4
C3A C4A C5A 119.4(5)
C3A C4A H4D 120.3
C5A C4A H4D 120.3
C4A C5A C6A 121.0(6)
C4A C5A H5D 119.5
C6A C5A H5D 119.5
C1A C6A C5A 118.2(5)
C1A C6A C7A 121.6(5)
C5A C6A C7A 120.2(5)
C8A C7A C6A 114.4(4)
C8A C7A H7D 108.6
C6A C7A H7D 108.6
C8A C7A H7E 108.6
C6A C7A H7E 108.6
H7D C7A H7E 107.6
C13A C8A C9A 118.5(6)
C13A C8A C7A 120.8(5)
C9A C8A C7A 120.6(5)
O2A C9A C10A 120.8(5)
O2A C9A C8A 119.5(5)
C10A C9A C8A 119.8(5)
C11A C10A C9A 119.3(5)
C11A C10A C14A 120.7(5)
C9A C10A C14A 120.0(5)
C10A C11A C12A 121.3(6)
C10A C11A H11D 119.4
C12A C11A H11D 119.4
C13A C12A C11A 119.7(6)
C13A C12A H12D 120.2
C11A C12A H12D 120.2
C12A C13A C8A 121.4(6)
C12A C13A H13D 119.3
C8A C13A H13D 119.3
C10A C14A C15A 115.6(4)
C10A C14A H14D 108.4
C15A C14A H14D 108.4
C10A C14A H14E 108.4
C15A C14A H14E 108.4
H14D C14A H14E 107.4
C16A C15A C20A 117.4(5)
C16A C15A C14A 122.4(5)
C20A C15A C14A 120.1(5)
O3A C16A C15A 121.4(5)
O3A C16A C17A 116.2(4)
C15A C16A C17A 122.3(5)
C18A C17A C16A 117.2(5)
C18A C17A C21A 121.8(5)
C16A C17A C21A 120.8(5)
C17A C18A C19A 122.3(5)
C17A C18A H18D 118.8
C19A C18A H18D 118.8
C20A C19A C18A 118.7(5)
C20A C19A H19D 120.7
C18A C19A H19D 120.7
C19A C20A C15A 122.1(5)
C19A C20A H20D 119.0
C15A C20A H20D 119.0
C22A C21A C17A 110.4(4)
C22A C21A H21D 109.6
C17A C21A H21D 109.6
C22A C21A H21E 109.6
C17A C21A H21E 109.6
H21D C21A H21E 108.1
C27A C22A C23A 117.7(5)
C27A C22A C21A 120.4(5)
C23A C22A C21A 121.9(5)
O4A C23A C22A 119.6(5)
O4A C23A C24A 118.7(5)
C22A C23A C24A 121.6(5)
C25A C24A C23A 117.6(5)
C25A C24A C28A 120.5(5)
C23A C24A C28A 121.8(5)
C26A C25A C24A 121.5(5)
C26A C25A H25D 119.2
C24A C25A H25D 119.2
C25A C26A C27A 119.8(5)
C25A C26A H26D 120.1
C27A C26A H26D 120.1
C26A C27A C22A 121.5(5)
C26A C27A H27D 119.2
C22A C27A H27D 119.2
C24A C28A C2A 112.1(5)
C24A C28A H28D 109.2
C2A C28A H28D 109.2
C24A C28A H28E 109.2
C2A C28A H28E 109.2
H28D C28A H28E 107.9
C1B O1B H1B 114.4
C16B O3B H3B 117.3
C23B O4B H4B 105.2
O1B C1B C2B 117.6(5)
O1B C1B C6B 121.2(4)
C2B C1B C6B 121.2(5)
C3B C2B C1B 119.1(5)
C3B C2B C28B 119.9(5)
C1B C2B C28B 121.0(5)
C2B C3B C4B 121.4(5)
C2B C3B H3F 119.3
C4B C3B H3F 119.3
C5B C4B C3B 118.1(5)
C5B C4B H4F 121.0
C3B C4B H4F 121.0
C6B C5B C4B 122.3(5)
C6B C5B H5F 118.9
C4B C5B H5F 118.9
C5B C6B C1B 117.9(5)
C5B C6B C7B 120.4(5)
C1B C6B C7B 121.7(4)
C8B C7B C6B 114.2(4)
C8B C7B H7F 108.7
C6B C7B H7F 108.7
C8B C7B H7G 108.7
C6B C7B H7G 108.7
H7F C7B H7G 107.6
C13B C8B C9B 119.4(5)
C13B C8B C7B 120.4(5)
C9B C8B C7B 120.2(5)
O2B C9B C10B 121.5(4)
O2B C9B C8B 119.4(5)
C10B C9B C8B 119.1(5)
C11B C10B C9B 119.0(5)
C11B C10B C14B 120.2(5)
C9B C10B C14B 120.7(5)
C12B C11B C10B 122.0(5)
C12B C11B H11F 119.0
C10B C11B H11F 119.0
C11B C12B C13B 119.7(5)
C11B C12B H12F 120.1
C13B C12B H12F 120.1
C8B C13B C12B 120.7(5)
C8B C13B H13F 119.6
C12B C13B H13F 119.6
C10B C14B C15B 115.2(5)
C10B C14B H14F 108.5
C15B C14B H14F 108.5
C10B C14B H14G 108.5
C15B C14B H14G 108.5
H14F C14B H14G 107.5
C20B C15B C16B 119.0(5)
C20B C15B C14B 119.3(5)
C16B C15B C14B 121.7(5)
O3B C16B C15B 121.2(4)
O3B C16B C17B 117.7(5)
C15B C16B C17B 121.1(5)
C18B C17B C16B 118.2(5)
C18B C17B C21B 121.2(5)
C16B C17B C21B 120.5(5)
C19B C18B C17B 121.7(5)
C19B C18B H18F 119.1
C17B C18B H18F 119.1
C18B C19B C20B 120.1(5)
C18B C19B H19F 120.0
C20B C19B H19F 120.0
C19B C20B C15B 119.9(6)
C19B C20B H20F 120.1
C15B C20B H20F 120.1
C22B C21B C17B 110.7(5)
C22B C21B H21F 109.5
C17B C21B H21F 109.5
C22B C21B H21G 109.5
C17B C21B H21G 109.5
H21F C21B H21G 108.1
C27B C22B C23B 117.9(5)
C27B C22B C21B 119.4(5)
C23B C22B C21B 122.7(4)
C22B C23B O4B 118.8(5)
C22B C23B C24B 121.6(4)
O4B C23B C24B 119.6(4)
C25B C24B C23B 117.5(5)
C25B C24B C28B 119.7(5)
C23B C24B C28B 122.8(4)
C26B C25B C24B 121.8(6)
C26B C25B H25F 119.1
C24B C25B H25F 119.1
C27B C26B C25B 118.5(5)
C27B C26B H26F 120.7
C25B C26B H26F 120.7
C26B C27B C22B 122.4(5)
C26B C27B H27F 118.8
C22B C27B H27F 118.8
C2B C28B C24B 114.1(4)
C2B C28B H28F 108.7
C24B C28B H28F 108.7
C2B C28B H28G 108.7
C24B C28B H28G 108.7
H28F C28B H28G 107.6
C2C O1C H1C 113.9
C16C O3C H3C 109.5
C23C O4C H4C 107.7
C2C C1C C6C 118.3(5)
C2C C1C C28C 121.7(5)
C6C C1C C28C 119.9(5)
O1C C2C C3C 120.9(4)
O1C C2C C1C 117.4(5)
C3C C2C C1C 121.6(5)
C4C C3C C2C 118.8(5)
C4C C3C C7C 119.8(5)
C2C C3C C7C 121.5(4)
C3C C4C C5C 120.7(6)
C3C C4C H4H 119.7
C5C C4C H4H 119.7
C6C C5C C4C 119.7(5)
C6C C5C H5H 120.2
C4C C5C H5H 120.2
C5C C6C C1C 120.8(5)
C5C C6C H6H 119.6
C1C C6C H6H 119.6
C8C C7C C3C 114.1(4)
C8C C7C H7H 108.7
C3C C7C H7H 108.7
C8C C7C H7I 108.7
C3C C7C H7I 108.7
H7H C7C H7I 107.6
C13C C8C C9C 118.2(5)
C13C C8C C7C 120.8(5)
C9C C8C C7C 120.9(5)
O2C C9C C10C 120.8(5)
O2C C9C C8C 118.7(5)
C10C C9C C8C 120.5(5)
C11C C10C C9C 118.8(5)
C11C C10C C14C 120.6(5)
C9C C10C C14C 120.6(5)
C10C C11C C12C 121.3(6)
C10C C11C H11H 119.4
C12C C11C H11H 119.4
C13C C12C C11C 119.3(6)
C13C C12C H12H 120.4
C11C C12C H12H 120.4
C12C C13C C8C 121.8(6)
C12C C13C H13H 119.1
C8C C13C H13H 119.1
C15C C14C C10C 115.3(4)
C15C C14C H14H 108.4
C10C C14C H14H 108.4
C15C C14C H14I 108.4
C10C C14C H14I 108.4
H14H C14C H14I 107.5
C20C C15C C16C 118.4(5)
C20C C15C C14C 119.6(5)
C16C C15C C14C 122.0(5)
O3C C16C C15C 121.4(5)
O3C C16C C17C 117.1(5)
C15C C16C C17C 121.4(5)
C16C C17C C18C 117.2(6)
C16C C17C C21C 121.6(5)
C18C C17C C21C 121.1(5)
C19C C18C C17C 121.8(6)
C19C C18C H18H 119.1
C17C C18C H18H 119.1
C18C C19C C20C 120.2(6)
C18C C19C H19H 119.9
C20C C19C H19H 119.9
C19C C20C C15C 121.0(6)
C19C C20C H20H 119.5
C15C C20C H20H 119.5
C17C C21C C22C 110.1(4)
C17C C21C H21H 109.6
C22C C21C H21H 109.6
C17C C21C H21I 109.6
C22C C21C H21I 109.6
H21H C21C H21I 108.2
C27C C22C C23C 118.6(5)
C27C C22C C21C 120.0(5)
C23C C22C C21C 121.0(5)
O4C C23C C22C 118.1(5)
O4C C23C C24C 120.3(5)
C22C C23C C24C 121.6(5)
C25C C24C C23C 118.3(5)
C25C C24C C28C 119.6(5)
C23C C24C C28C 122.1(5)
C26C C25C C24C 120.6(5)
C26C C25C H25H 119.7
C24C C25C H25H 119.7
C27C C26C C25C 120.1(5)
C27C C26C H26H 120.0
C25C C26C H26H 120.0
C26C C27C C22C 120.6(6)
C26C C27C H27H 119.7
C22C C27C H27H 119.7
C24C C28C C1C 114.4(5)
C24C C28C H28H 108.7
C1C C28C H28H 108.7
C24C C28C H28I 108.7
C1C C28C H28I 108.7
H28H C28C H28I 107.6
C1 N1 C5 115.0(5)
C1 N1 C3 110.1(4)
C5 N1 C3 113.3(4)
C1 N1 H1 107.4
C5 N1 H1 111.4
C3 N1 H1 98.3
C7 N2 C9 114.1(4)
C7 N2 C11 113.9(4)
C9 N2 C11 109.3(4)
C7 N2 H2 109.4
C9 N2 H2 103.5
C11 N2 H2 105.8
C17 N3 C15 117.8(5)
C17 N3 C13 109.4(5)
C15 N3 C13 109.1(5)
C17 N3 H3 101.8
C15 N3 H3 107.3
C13 N3 H3 111.2
N1 C1 C2 113.3(5)
N1 C1 H1J 108.9
C2 C1 H1J 108.9
N1 C1 H1K 108.9
C2 C1 H1K 108.9
H1J C1 H1K 107.7
C1 C2 H2J 109.5
C1 C2 H2K 109.5
H2J C2 H2K 109.5
C1 C2 H2L 109.5
H2J C2 H2L 109.5
H2K C2 H2L 109.5
N1 C3 C4 112.7(5)
N1 C3 H3J 109.1
C4 C3 H3J 109.1
N1 C3 H3K 109.1
C4 C3 H3K 109.1
H3J C3 H3K 107.8
C3 C4 H4J 109.5
C3 C4 H4K 109.5
H4J C4 H4K 109.5
C3 C4 H4L 109.5
H4J C4 H4L 109.5
H4K C4 H4L 109.5
N1 C5 C6 114.6(5)
N1 C5 H5J 108.6
C6 C5 H5J 108.6
N1 C5 H5K 108.6
C6 C5 H5K 108.6
H5J C5 H5K 107.6
C5 C6 H6J 109.5
C5 C6 H6K 109.5
H6J C6 H6K 109.5
C5 C6 H6L 109.5
H6J C6 H6L 109.5
H6K C6 H6L 109.5
N2 C7 C8 115.2(4)
N2 C7 H7J 108.5
C8 C7 H7J 108.5
N2 C7 H7K 108.5
C8 C7 H7K 108.5
H7J C7 H7K 107.5
C7 C8 H8J 109.5
C7 C8 H8K 109.5
H8J C8 H8K 109.5
C7 C8 H8L 109.5
H8J C8 H8L 109.5
H8K C8 H8L 109.5
N2 C9 C10 112.8(4)
N2 C9 H9J 109.0
C10 C9 H9J 109.0
N2 C9 H9K 109.0
C10 C9 H9K 109.0
H9J C9 H9K 107.8
C9 C10 H10J 109.5
C9 C10 H10K 109.5
H10J C10 H10K 109.5
C9 C10 H10L 109.5
H10J C10 H10L 109.5
H10K C10 H10L 109.5
N2 C11 C12 112.8(4)
N2 C11 H11J 109.0
C12 C11 H11J 109.0
N2 C11 H11K 109.0
C12 C11 H11K 109.0
H11J C11 H11K 107.8
C11 C12 H12J 109.5
C11 C12 H12K 109.5
H12J C12 H12K 109.5
C11 C12 H12L 109.5
H12J C12 H12L 109.5
H12K C12 H12L 109.5
C14 C13 N3 109.2(6)
C14 C13 H13J 109.8
N3 C13 H13J 109.8
C14 C13 H13K 109.8
N3 C13 H13K 109.8
H13J C13 H13K 108.3
C13 C14 H14J 109.5
C13 C14 H14K 109.5
H14J C14 H14K 109.5
C13 C14 H14L 109.5
H14J C14 H14L 109.5
H14K C14 H14L 109.5
C16 C15 N3 114.0(6)
C16 C15 H15J 108.7
N3 C15 H15J 108.7
C16 C15 H15K 108.7
N3 C15 H15K 108.7
H15J C15 H15K 107.6
C15 C16 H16J 109.5
C15 C16 H16K 109.5
H16J C16 H16K 109.5
C15 C16 H16L 109.5
H16J C16 H16L 109.5
H16K C16 H16L 109.5
C18 C17 N3 115.0(5)
C18 C17 H17J 108.5
N3 C17 H17J 108.5
C18 C17 H17K 108.5
N3 C17 H17K 108.5
H17J C17 H17K 107.5
C17 C18 H18J 109.5
C17 C18 H18K 109.5
H18J C18 H18K 109.5
C17 C18 H18L 109.5
H18J C18 H18L 109.5
H18K C18 H18L 109.5
N4 C19 C20 178.5(10)
C19 C20 H20J 109.5
C19 C20 H20K 109.5
H20J C20 H20K 109.5
C19 C20 H20L 109.5
H20J C20 H20L 109.5
H20K C20 H20L 109.5

loop_
_geom_bond_atom_site_label_1
_geom_bond_atom_site_label_2
_geom_bond_site_symmetry_2
_geom_bond_distance
_geom_bond_publ_flag
O1A C1A . 1.364(6) ?
O1A H1A . 0.8182 ?
O2A C9A . 1.351(6) ?
O3A C16A . 1.380(6) ?
O3A H3A . 0.9290 ?
O4A C23A . 1.380(6) ?
O4A H4A . 0.8945 ?
C1A C6A . 1.397(8) ?
C1A C2A . 1.403(7) ?
C2A C3A . 1.379(8) ?
C2A C28A . 1.520(8) ?
C3A C4A . 1.382(9) ?
C3A H3D . 0.9300 ?
C4A C5A . 1.391(8) ?
C4A H4D . 0.9300 ?
C5A C6A . 1.408(8) ?
C5A H5D . 0.9300 ?
C6A C7A . 1.523(7) ?
C7A C8A . 1.512(8) ?
C7A H7D . 0.9700 ?
C7A H7E . 0.9700 ?
C8A C13A . 1.405(8) ?
C8A C9A . 1.414(8) ?
C9A C10A . 1.404(8) ?
C10A C11A . 1.385(8) ?
C10A C14A . 1.524(7) ?
C11A C12A . 1.389(9) ?
C11A H11D . 0.9300 ?
C12A C13A . 1.363(9) ?
C12A H12D . 0.9300 ?
C13A H13D . 0.9300 ?
C14A C15A . 1.524(7) ?
C14A H14D . 0.9700 ?
C14A H14E . 0.9700 ?
C15A C16A . 1.394(7) ?
C15A C20A . 1.397(7) ?
C16A C17A . 1.405(7) ?
C17A C18A . 1.387(7) ?
C17A C21A . 1.510(7) ?
C18A C19A . 1.387(8) ?
C18A H18D . 0.9300 ?
C19A C20A . 1.375(8) ?
C19A H19D . 0.9300 ?
C20A H20D . 0.9300 ?
C21A C22A . 1.509(7) ?
C21A H21D . 0.9700 ?
C21A H21E . 0.9700 ?
C22A C27A . 1.396(7) ?
C22A C23A . 1.399(7) ?
C23A C24A . 1.406(7) ?
C24A C25A . 1.403(8) ?
C24A C28A . 1.512(8) ?
C25A C26A . 1.364(8) ?
C25A H25D . 0.9300 ?
C26A C27A . 1.383(8) ?
C26A H26D . 0.9300 ?
C27A H27D . 0.9300 ?
C28A H28D . 0.9700 ?
C28A H28E . 0.9700 ?
O1B C1B . 1.360(6) ?
O1B H1B . 0.8145 ?
O2B C9B . 1.347(6) ?
O3B C16B . 1.367(6) ?
O3B H3B . 0.9604 ?
O4B C23B . 1.392(6) ?
O4B H4B . 0.9194 ?
C1B C2B . 1.393(7) ?
C1B C6B . 1.406(7) ?
C2B C3B . 1.391(7) ?
C2B C28B . 1.522(7) ?
C3B C4B . 1.399(8) ?
C3B H3F . 0.9300 ?
C4B C5B . 1.396(7) ?
C4B H4F . 0.9300 ?
C5B C6B . 1.395(7) ?
C5B H5F . 0.9300 ?
C6B C7B . 1.525(7) ?
C7B C8B . 1.504(7) ?
C7B H7F . 0.9700 ?
C7B H7G . 0.9700 ?
C8B C13B . 1.395(7) ?
C8B C9B . 1.424(7) ?
C9B C10B . 1.414(7) ?
C10B C11B . 1.397(8) ?
C10B C14B . 1.518(7) ?
C11B C12B . 1.365(8) ?
C11B H11F . 0.9300 ?
C12B C13B . 1.395(8) ?
C12B H12F . 0.9300 ?
C13B H13F . 0.9300 ?
C14B C15B . 1.526(7) ?
C14B H14F . 0.9700 ?
C14B H14G . 0.9700 ?
C15B C20B . 1.400(8) ?
C15B C16B . 1.405(8) ?
C16B C17B . 1.408(7) ?
C17B C18B . 1.385(8) ?
C17B C21B . 1.525(8) ?
C18B C19B . 1.381(8) ?
C18B H18F . 0.9300 ?
C19B C20B . 1.399(8) ?
C19B H19F . 0.9300 ?
C20B H20F . 0.9300 ?
C21B C22B . 1.518(8) ?
C21B H21F . 0.9700 ?
C21B H21G . 0.9700 ?
C22B C27B . 1.381(7) ?
C22B C23B . 1.385(7) ?
C23B C24B . 1.400(8) ?
C24B C25B . 1.389(7) ?
C24B C28B . 1.523(7) ?
C25B C26B . 1.383(8) ?
C25B H25F . 0.9300 ?
C26B C27B . 1.367(8) ?
C26B H26F . 0.9300 ?
C27B H27F . 0.9300 ?
C28B H28F . 0.9700 ?
C28B H28G . 0.9700 ?
O1C C2C . 1.376(6) ?
O1C H1C . 0.8158 ?
O2C C9C . 1.354(6) ?
O3C C16C . 1.359(6) ?
O3C H3C . 0.8636 ?
O4C C23C . 1.372(6) ?
O4C H4C . 0.8737 ?
C1C C2C . 1.394(7) ?
C1C C6C . 1.402(7) ?
C1C C28C . 1.524(8) ?
C2C C3C . 1.393(8) ?
C3C C4C . 1.386(7) ?
C3C C7C . 1.522(7) ?
C4C C5C . 1.401(8) ?
C4C H4H . 0.9300 ?
C5C C6C . 1.380(8) ?
C5C H5H . 0.9300 ?
C6C H6H . 0.9300 ?
C7C C8C . 1.507(8) ?
C7C H7H . 0.9700 ?
C7C H7I . 0.9700 ?
C8C C13C . 1.387(8) ?
C8C C9C . 1.427(8) ?
C9C C10C . 1.394(8) ?
C10C C11C . 1.389(8) ?
C10C C14C . 1.515(8) ?
C11C C12C . 1.399(9) ?
C11C H11H . 0.9300 ?
C12C C13C . 1.372(9) ?
C12C H12H . 0.9300 ?
C13C H13H . 0.9300 ?
C14C C15C . 1.510(8) ?
C14C H14H . 0.9700 ?
C14C H14I . 0.9700 ?
C15C C20C . 1.404(7) ?
C15C C16C . 1.409(8) ?
C16C C17C . 1.411(8) ?
C17C C18C . 1.415(8) ?
C17C C21C . 1.506(8) ?
C18C C19C . 1.372(9) ?
C18C H18H . 0.9300 ?
C19C C20C . 1.380(9) ?
C19C H19H . 0.9300 ?
C20C H20H . 0.9300 ?
C21C C22C . 1.527(8) ?
C21C H21H . 0.9700 ?
C21C H21I . 0.9700 ?
C22C C27C . 1.398(7) ?
C22C C23C . 1.398(8) ?
C23C C24C . 1.403(8) ?
C24C C25C . 1.399(7) ?
C24C C28C . 1.518(8) ?
C25C C26C . 1.396(8) ?
C25C H25H . 0.9300 ?
C26C C27C . 1.388(8) ?
C26C H26H . 0.9300 ?
C27C H27H . 0.9300 ?
C28C H28H . 0.9700 ?
C28C H28I . 0.9700 ?
N1 C1 . 1.490(7) ?
N1 C5 . 1.494(7) ?
N1 C3 . 1.522(7) ?
N1 H1 . 0.9262 ?
N2 C7 . 1.491(7) ?
N2 C9 . 1.499(6) ?
N2 C11 . 1.510(7) ?
N2 H2 . 0.9881 ?
N3 C17 . 1.500(8) ?
N3 C15 . 1.509(8) ?
N3 C13 . 1.633(9) ?
N3 H3 . 0.9556 ?
C1 C2 . 1.530(8) ?
C1 H1J . 0.9700 ?
C1 H1K . 0.9700 ?
C2 H2J . 0.9600 ?
C2 H2K . 0.9600 ?
C2 H2L . 0.9600 ?
C3 C4 . 1.530(9) ?
C3 H3J . 0.9700 ?
C3 H3K . 0.9700 ?
C4 H4J . 0.9600 ?
C4 H4K . 0.9600 ?
C4 H4L . 0.9600 ?
C5 C6 . 1.516(8) ?
C5 H5J . 0.9700 ?
C5 H5K . 0.9700 ?
C6 H6J . 0.9600 ?
C6 H6K . 0.9600 ?
C6 H6L . 0.9600 ?
C7 C8 . 1.516(7) ?
C7 H7J . 0.9700 ?
C7 H7K . 0.9700 ?
C8 H8J . 0.9600 ?
C8 H8K . 0.9600 ?
C8 H8L . 0.9600 ?
C9 C10 . 1.520(8) ?
C9 H9J . 0.9700 ?
C9 H9K . 0.9700 ?
C10 H10J . 0.9600 ?
C10 H10K . 0.9600 ?
C10 H10L . 0.9600 ?
C11 C12 . 1.531(7) ?
C11 H11J . 0.9700 ?
C11 H11K . 0.9700 ?
C12 H12J . 0.9600 ?
C12 H12K . 0.9600 ?
C12 H12L . 0.9600 ?
C13 C14 . 1.509(10) ?
C13 H13J . 0.9700 ?
C13 H13K . 0.9700 ?
C14 H14J . 0.9600 ?
C14 H14K . 0.9600 ?
C14 H14L . 0.9600 ?
C15 C16 . 1.441(9) ?
C15 H15J . 0.9700 ?
C15 H15K . 0.9700 ?
C16 H16J . 0.9600 ?
C16 H16K . 0.9600 ?
C16 H16L . 0.9600 ?
C17 C18 . 1.497(8) ?
C17 H17J . 0.9700 ?
C17 H17K . 0.9700 ?
C18 H18J . 0.9600 ?
C18 H18K . 0.9600 ?
C18 H18L . 0.9600 ?
N4 C19 . 1.129(9) ?
C19 C20 . 1.451(10) ?
C20 H20J . 0.9600 ?
C20 H20K . 0.9600 ?
C20 H20L . 0.9600 ?

loop_
_geom_hbond_atom_site_label_D
_geom_hbond_atom_site_label_H
_geom_hbond_atom_site_label_A
_geom_hbond_distance_DH
_geom_hbond_distance_HA
_geom_hbond_distance_DA
_geom_hbond_angle_DHA
O1A H1A O2A 0.82 1.75 2.551(5) 165
O3A H3A O2A 0.93 1.68 2.552(5) 155
O4A H4A O3A 0.89 2.05 2.846(5) 148
N1 H1 O2A 0.93 1.78 2.667(5) 160
O1B H1B O2B 0.81 1.73 2.539(5) 176
O3B H3B O2B 0.96 1.64 2.585(5) 168
O4B H4B O1B 0.92 1.79 2.703(5) 169
N2 H2 O2B 0.99 1.74 2.699(5) 161
O1C H1C O2C 0.82 1.72 2.523(5) 170
O3C H3C O2C 0.86 1.80 2.625(5) 158
O4C H4C O1C 0.87 1.83 2.683(5) 164
N3 H3 O2C 0.96 1.83 2.729(5) 155

loop_
_cod_related_entry_id
_cod_related_entry_database
_cod_related_entry_code
1 ChemSpider 30652342
